data_2009314
loop_
_publ_author_name
'Low, John Nicolson'
'Ferguson, George'
'Cobo, Justo'
'Nogueras, Manuel'
'S\'anchez, Adolfo'

_publ_section_title
7-(<small>D</small>-<i>arabino</i>-1,2,3,4-Tetraacetoxybutyl)-1-methyl-1,2,3,4-tetrahydropteridine-2,4-dione
_journal_issue 12
_journal_name_full 'Acta Crystallographica Section C'
_journal_page_first IUC9900163
_journal_paper_doi 10.1107/S0108270199098297
_journal_volume 55
_journal_year 1999
_chemical_formula_moiety 'C19 H22 N4 O10'
_chemical_formula_sum 'C19 H22 N4 O10'
_chemical_formula_weight 466.41
_chemical_name_systematic
;
2,4-Dioxo-7-(D-arabino-1,2,3,4-tetraacetyloxibutyl)-1-methyl-
1,2,3,4-tetrahydropteridine
;
_space_group_IT_number 19
_symmetry_cell_setting orthorhombic
_symmetry_space_group_name_Hall 'P 2ac 2ab'
_symmetry_space_group_name_H-M 'P 21 21 21'
_cell_angle_alpha 90.00
_cell_angle_beta 90.00
_cell_angle_gamma 90.00
_cell_formula_units_Z 4
_cell_length_a 7.7633(8)
_cell_length_b 22.049(2)
_cell_length_c 13.0223(19)
_cell_measurement_reflns_used 25
_cell_measurement_temperature 294.0(10)
_cell_measurement_theta_max 11.87
_cell_measurement_theta_min 6.05
_cell_volume 2229.1(4)
_computing_cell_refinement 'SET4 and CELDIM (Enraf-Nonius, 1992)'
_computing_data_collection 'CAD-4-PC Software (Enraf-Nonius, 1992)'
_computing_data_reduction 'DATRD2 in NRCVAX96 (Gabe et al., 1989)'
_computing_molecular_graphics 'NRCVAX96, ORTEPII (Johnson, 1976) and PLATON (Spek, 1999)'
_computing_publication_material 'NRCVAX96, SHELXL97 and WordPerfect macro PREP8 (Ferguson, 1998)'
_computing_structure_refinement 'NRCVAX96 and SHELXL97 (Sheldrick, 1997)'
_computing_structure_solution 'SOLVER in NRCVAX96'
_diffrn_ambient_temperature 294.0(10)
_diffrn_measured_fraction_theta_full 0.995
_diffrn_measured_fraction_theta_max 0.995
_diffrn_measurement_device 'Enraf-Nonius CAD-4'
_diffrn_measurement_method \q/2\q
_diffrn_radiation_monochromator graphite
_diffrn_radiation_source 'X-ray tube'
_diffrn_radiation_type 'Mo K\a'
_diffrn_radiation_wavelength 0.71073
_diffrn_reflns_av_R_equivalents 0.067
_diffrn_reflns_av_sigmaI/netI 0.119
_diffrn_reflns_limit_h_max 9
_diffrn_reflns_limit_h_min -9
_diffrn_reflns_limit_k_max 26
_diffrn_reflns_limit_k_min 0
_diffrn_reflns_limit_l_max 15
_diffrn_reflns_limit_l_min 0
_diffrn_reflns_number 4398
_diffrn_reflns_theta_full 25.16
_diffrn_reflns_theta_max 25.16
_diffrn_reflns_theta_min 2.42
_diffrn_standards_decay_% 'no decay, variation 0.1'
_diffrn_standards_interval_time 180
_diffrn_standards_number 3
_exptl_absorpt_coefficient_mu 0.114
_exptl_absorpt_correction_type none
_exptl_crystal_colour colorless
_exptl_crystal_density_diffrn 1.390
_exptl_crystal_density_method 'not measured'
_exptl_crystal_description lath
_exptl_crystal_F_000 976
_exptl_crystal_size_max 0.40
_exptl_crystal_size_mid 0.25
_exptl_crystal_size_min 0.10
_refine_diff_density_max 0.176
_refine_diff_density_min -0.209
_refine_ls_extinction_method none
_refine_ls_goodness_of_fit_ref 0.939
_refine_ls_hydrogen_treatment constr
_refine_ls_matrix_type full
_refine_ls_number_parameters 298
_refine_ls_number_reflns 2301
_refine_ls_number_restraints 0
_refine_ls_restrained_S_all 0.939
_refine_ls_R_factor_all 0.122
_refine_ls_R_factor_gt 0.060
_refine_ls_shift/su_max 0.007
_refine_ls_shift/su_mean 0.001
_refine_ls_structure_factor_coef Fsqd
_refine_ls_weighting_details 'w = 1/[\s^2^(Fo^2^)+(0.0367P)^2^] where P = (Fo^2^+2Fc^2^)/3'
_refine_ls_weighting_scheme calc
_refine_ls_wR_factor_ref 0.117
_reflns_number_gt 1151
_reflns_number_total 2301
_reflns_threshold_expression I>2\s(I)
_cod_data_source_file qa0188.cif
_cod_data_source_block I
_cod_original_cell_volume 2229.1(5)
_cod_database_code 2009314
_cod_database_fobs_code 2009314

loop_
_symmetry_equiv_pos_as_xyz
'x, y, z'
'-x+1/2, -y, z+1/2'
'x+1/2, -y+1/2, -z'
'-x, y+1/2, -z+1/2'

loop_
_atom_site_label
_atom_site_fract_x
_atom_site_fract_y
_atom_site_fract_z
_atom_site_U_iso_or_equiv
_atom_site_adp_type
_atom_site_calc_flag
_atom_site_refinement_flags
_atom_site_occupancy
_atom_site_disorder_assembly
_atom_site_disorder_group
_atom_site_type_symbol
N1 0.5177(6) 0.1779(2) 0.1137(4) 0.0449(13) Uani d . 1 . . N
C1 0.6933(9) 0.1745(3) 0.1593(6) 0.071(2) Uani d . 1 . . C
C2 0.4825(9) 0.1402(3) 0.0329(5) 0.0483(18) Uani d . 1 . . C
O2 0.5816(6) 0.10245(17) -0.0002(4) 0.0634(13) Uani d . 1 . . O
N3 0.3168(7) 0.1466(2) -0.0082(4) 0.0550(15) Uani d . 1 . . N
C4 0.1888(9) 0.1864(3) 0.0175(5) 0.0482(17) Uani d . 1 . . C
O4 0.0500(6) 0.1853(2) -0.0227(4) 0.0729(16) Uani d . 1 . . O
C4A 0.2408(9) 0.2270(3) 0.1017(5) 0.0471(17) Uani d . 1 . . C
N5 0.1313(7) 0.2697(2) 0.1308(4) 0.0587(17) Uani d . 1 . . N
C6 0.1766(9) 0.3039(3) 0.2093(5) 0.062(2) Uani d . 1 . . C
C7 0.3313(8) 0.2937(3) 0.2623(5) 0.0436(16) Uani d . 1 . . C
C71 0.3770(8) 0.3286(3) 0.3580(5) 0.0443(16) Uani d . 1 . . C
O71 0.2188(5) 0.35010(17) 0.4060(3) 0.0508(12) Uani d . 1 . . O
C711 0.1541(8) 0.3159(3) 0.4827(5) 0.0486(17) Uani d . 1 . . C
O711 0.2168(7) 0.27032(17) 0.5107(4) 0.0854(18) Uani d . 1 . . O
C712 -0.0031(8) 0.3449(3) 0.5256(6) 0.072(2) Uani d . 1 . . C
C72 0.4906(8) 0.3830(2) 0.3400(4) 0.0437(16) Uani d . 1 . . C
O72 0.4195(5) 0.41893(17) 0.2586(3) 0.0505(11) Uani d . 1 . . O
C721 0.5223(11) 0.4336(3) 0.1794(5) 0.0556(19) Uani d . 1 . . C
O721 0.6742(7) 0.4216(2) 0.1770(4) 0.0763(17) Uani d . 1 . . O
C722 0.4270(10) 0.4671(3) 0.0984(6) 0.083(2) Uani d . 1 . . C
C73 0.5037(8) 0.4237(3) 0.4351(5) 0.0470(16) Uani d . 1 . . C
O73 0.5713(5) 0.38590(16) 0.5148(3) 0.0500(11) Uani d . 1 . . O
C731 0.4886(9) 0.3825(3) 0.6051(5) 0.0526(17) Uani d . 1 . . C
O731 0.3591(6) 0.4114(2) 0.6207(4) 0.0697(15) Uani d . 1 . . O
C732 0.5678(9) 0.3380(3) 0.6742(5) 0.066(2) Uani d . 1 . . C
C74 0.6089(9) 0.4807(3) 0.4245(6) 0.061(2) Uani d . 1 . . C
O74 0.7804(5) 0.46456(17) 0.3910(4) 0.0525(12) Uani d . 1 . . O
C741 0.8603(11) 0.5059(3) 0.3332(6) 0.071(3) Uani d . 1 . . C
O741 0.7983(8) 0.5531(2) 0.3144(5) 0.140(3) Uani d . 1 . . O
C742 1.0325(9) 0.4838(4) 0.3001(6) 0.099(3) Uani d . 1 . . C
N8 0.4435(6) 0.2528(2) 0.2318(4) 0.0406(12) Uani d . 1 . . N
C8A 0.4040(9) 0.2213(2) 0.1491(5) 0.0425(16) Uani d . 1 . . C
H1A 0.6909 0.1907 0.2277 0.107 Uiso calc PR 0.50 . . H
H1B 0.7721 0.1976 0.1181 0.107 Uiso calc PR 0.50 . . H
H1C 0.7302 0.1330 0.1615 0.107 Uiso calc PR 0.50 . . H
H1D 0.7712 0.1568 0.1105 0.107 Uiso calc PR 0.50 . . H
H1E 0.6901 0.1499 0.2201 0.107 Uiso calc PR 0.50 . . H
H1F 0.7319 0.2146 0.1767 0.107 Uiso calc PR 0.50 . . H
H3 0.2917 0.1217 -0.0569 0.066 Uiso calc R 1 . . H
H6 0.1046 0.3353 0.2300 0.074 Uiso calc R 1 . . H
H71 0.4355 0.3011 0.4058 0.053 Uiso calc R 1 . . H
H71A -0.0544 0.3705 0.4745 0.107 Uiso calc PR 0.50 . . H
H71B 0.0274 0.3688 0.5845 0.107 Uiso calc PR 0.50 . . H
H71C -0.0838 0.3141 0.5455 0.107 Uiso calc PR 0.50 . . H
H71D -0.0195 0.3317 0.5952 0.107 Uiso calc PR 0.50 . . H
H71E -0.1013 0.3335 0.4851 0.107 Uiso calc PR 0.50 . . H
H71F 0.0099 0.3882 0.5241 0.107 Uiso calc PR 0.50 . . H
H72 0.6061 0.3693 0.3204 0.052 Uiso calc R 1 . . H
H72A 0.3067 0.4573 0.1026 0.124 Uiso calc PR 0.50 . . H
H72B 0.4703 0.4556 0.0321 0.124 Uiso calc PR 0.50 . . H
H72C 0.4424 0.5099 0.1080 0.124 Uiso calc PR 0.50 . . H
H72D 0.5062 0.4912 0.0592 0.124 Uiso calc PR 0.50 . . H
H72E 0.3426 0.4930 0.1297 0.124 Uiso calc PR 0.50 . . H
H72F 0.3705 0.4387 0.0538 0.124 Uiso calc PR 0.50 . . H
H73 0.3866 0.4355 0.4548 0.056 Uiso calc R 1 . . H
H73A 0.6736 0.3237 0.6447 0.099 Uiso calc PR 0.50 . . H
H73B 0.4906 0.3045 0.6838 0.099 Uiso calc PR 0.50 . . H
H73C 0.5911 0.3567 0.7393 0.099 Uiso calc PR 0.50 . . H
H73D 0.4966 0.3329 0.7339 0.099 Uiso calc PR 0.50 . . H
H73E 0.6796 0.3521 0.6947 0.099 Uiso calc PR 0.50 . . H
H73F 0.5790 0.2999 0.6392 0.099 Uiso calc PR 0.50 . . H
H74G 0.5558 0.5076 0.3747 0.073 Uiso calc R 1 . . H
H74H 0.6145 0.5017 0.4899 0.073 Uiso calc R 1 . . H
H74A 1.0393 0.4407 0.3103 0.149 Uiso calc PR 0.50 . . H
H74B 1.1203 0.5035 0.3399 0.149 Uiso calc PR 0.50 . . H
H74C 1.0492 0.4929 0.2287 0.149 Uiso calc PR 0.50 . . H
H74D 1.0999 0.5173 0.2757 0.149 Uiso calc PR 0.50 . . H
H74E 1.0189 0.4546 0.2460 0.149 Uiso calc PR 0.50 . . H
H74F 1.0900 0.4652 0.3573 0.149 Uiso calc PR 0.50 . . H

loop_
_atom_site_aniso_label
_atom_site_aniso_U_11
_atom_site_aniso_U_22
_atom_site_aniso_U_33
_atom_site_aniso_U_12
_atom_site_aniso_U_13
_atom_site_aniso_U_23
N1 0.031(3) 0.051(3) 0.053(3) 0.004(3) -0.004(3) 0.001(3)
C1 0.044(4) 0.090(5) 0.079(5) 0.023(4) -0.006(5) -0.018(5)
C2 0.047(4) 0.056(4) 0.042(4) -0.017(4) 0.000(4) 0.007(4)
O2 0.045(3) 0.059(3) 0.086(3) 0.006(2) 0.005(3) -0.018(3)
N3 0.054(4) 0.055(3) 0.057(4) -0.003(3) -0.003(4) -0.010(3)
C4 0.049(4) 0.046(4) 0.050(4) -0.004(4) 0.002(4) 0.011(4)
O4 0.047(3) 0.082(3) 0.090(4) 0.003(3) -0.028(3) -0.004(3)
C4A 0.051(4) 0.039(4) 0.052(4) -0.011(4) -0.007(4) 0.013(3)
N5 0.048(4) 0.061(4) 0.068(4) 0.011(3) -0.014(4) 0.004(3)
C6 0.045(5) 0.060(5) 0.081(5) 0.029(4) -0.015(5) -0.003(4)
C7 0.041(4) 0.040(3) 0.050(4) -0.005(3) 0.005(4) 0.011(3)
C71 0.041(4) 0.043(3) 0.049(4) 0.012(3) 0.011(3) -0.002(3)
O71 0.042(3) 0.051(3) 0.059(3) 0.006(2) 0.010(3) 0.008(2)
C711 0.043(4) 0.049(4) 0.054(4) -0.006(3) -0.001(4) 0.000(4)
O711 0.083(4) 0.061(3) 0.112(4) 0.013(3) 0.040(4) 0.034(3)
C712 0.047(5) 0.071(5) 0.096(6) -0.004(4) 0.028(5) 0.008(4)
C72 0.034(4) 0.038(3) 0.059(4) 0.006(3) 0.009(4) 0.006(3)
O72 0.034(2) 0.055(3) 0.063(3) 0.004(2) 0.010(3) 0.011(2)
C721 0.066(5) 0.053(4) 0.048(5) -0.008(4) 0.001(5) -0.010(4)
O721 0.044(3) 0.125(5) 0.060(3) 0.004(3) 0.010(3) -0.013(3)
C722 0.075(5) 0.099(6) 0.074(5) -0.002(5) -0.007(6) 0.024(5)
C73 0.033(4) 0.044(4) 0.063(4) 0.003(4) 0.010(4) 0.004(3)
O73 0.038(2) 0.055(3) 0.057(3) 0.007(2) 0.005(3) 0.001(2)
C731 0.045(4) 0.059(4) 0.054(4) -0.004(4) 0.005(4) -0.005(4)
O731 0.050(3) 0.086(3) 0.073(3) 0.023(3) 0.009(3) -0.008(3)
C732 0.058(5) 0.079(5) 0.061(5) 0.014(4) 0.002(4) 0.003(4)
C74 0.057(5) 0.046(4) 0.080(5) 0.005(4) 0.013(4) -0.005(4)
O74 0.038(3) 0.048(3) 0.071(3) 0.001(2) 0.006(3) 0.000(2)
C741 0.075(6) 0.052(4) 0.085(6) 0.002(5) 0.028(5) 0.020(4)
O741 0.125(6) 0.074(4) 0.221(8) 0.029(4) 0.087(6) 0.068(5)
C742 0.058(6) 0.109(7) 0.131(8) 0.007(5) 0.035(6) 0.028(6)
N8 0.035(3) 0.044(3) 0.043(3) 0.005(3) -0.001(3) 0.000(3)
C8A 0.041(4) 0.038(3) 0.048(4) 0.007(3) -0.004(4) 0.015(3)

loop_
_atom_type_symbol
_atom_type_description
_atom_type_scat_dispersion_real
_atom_type_scat_dispersion_imag
_atom_type_scat_source
C C 0.0033 0.0016 'International Tables Vol C Tables 4.2.6.8 and 6.1.1.4'
H H 0.0000 0.0000 'International Tables Vol C Tables 4.2.6.8 and 6.1.1.4'
N N 0.0061 0.0033 'International Tables Vol C Tables 4.2.6.8 and 6.1.1.4'
O O 0.0106 0.0060 'International Tables Vol C Tables 4.2.6.8 and 6.1.1.4'

loop_
_geom_angle_atom_site_label_1
_geom_angle_atom_site_label_2
_geom_angle_atom_site_label_3
_geom_angle
_geom_angle_publ_flag
C2 N1 C8A 123.4(6) no
C2 N1 C1 117.3(6) no
C8A N1 C1 119.2(5) no
O2 C2 N1 124.3(7) no
O2 C2 N3 121.1(6) no
N1 C2 N3 114.5(6) no
C4 N3 C2 129.7(6) no
O4 C4 N3 122.3(6) no
O4 C4 C4A 125.7(7) no
N3 C4 C4A 112.0(6) no
N5 C4A C8A 120.9(6) no
N5 C4A C4 118.1(6) no
C8A C4A C4 121.1(6) no
C6 N5 C4A 117.2(6) no
N5 C6 C7 121.2(6) no
N8 C7 C6 121.9(6) no
N8 C7 C71 116.3(6) no
C6 C7 C71 121.8(6) no
O71 C71 C7 108.8(5) no
O71 C71 C72 107.5(4) no
C7 C71 C72 114.6(5) no
C711 O71 C71 116.7(5) no
O711 C711 O71 123.7(6) no
O711 C711 C712 126.2(7) no
O71 C711 C712 110.1(6) no
O72 C72 C71 109.3(5) no
O72 C72 C73 107.4(4) no
C71 C72 C73 112.3(5) no
C721 O72 C72 118.2(5) no
O721 C721 O72 123.0(7) no
O721 C721 C722 125.3(8) no
O72 C721 C722 111.7(7) no
O73 C73 C74 110.7(5) no
O73 C73 C72 105.6(4) no
C74 C73 C72 116.8(5) no
C731 O73 C73 119.5(5) no
O731 C731 O73 121.1(7) no
O731 C731 C732 126.8(7) no
O73 C731 C732 112.0(6) no
O74 C74 C73 108.7(5) no
C741 O74 C74 115.4(5) no
O741 C741 O74 122.2(8) no
O741 C741 C742 126.8(8) no
O74 C741 C742 111.0(7) no
C7 N8 C8A 117.0(6) no
N8 C8A N1 119.3(6) no
N8 C8A C4A 121.2(6) no
N1 C8A C4A 119.2(6) no

loop_
_geom_bond_atom_site_label_1
_geom_bond_atom_site_label_2
_geom_bond_site_symmetry_2
_geom_bond_distance
_geom_bond_publ_flag
N1 C2 . 1.369(8) no
N1 C8A . 1.381(7) no
N1 C1 . 1.489(8) no
C2 O2 . 1.212(7) no
C2 N3 . 1.400(8) no
N3 C4 . 1.367(7) no
C4 O4 . 1.198(7) no
C4 C4A . 1.473(8) no
C4A N5 . 1.324(7) no
C4A C8A . 1.415(8) no
N5 C6 . 1.318(8) no
C6 C7 . 1.404(8) no
C7 N8 . 1.315(7) no
C7 C71 . 1.506(8) no
C71 O71 . 1.458(6) no
C71 C72 . 1.507(7) no
O71 C711 . 1.348(7) no
C711 O711 . 1.175(7) no
C711 C712 . 1.486(8) no
C72 O72 . 1.434(6) no
C72 C73 . 1.533(8) no
O72 C721 . 1.344(7) no
C721 O721 . 1.209(8) no
C721 C722 . 1.484(9) no
C73 O73 . 1.430(7) no
C73 C74 . 1.506(8) no
O73 C731 . 1.343(7) no
C731 O731 . 1.207(7) no
C731 C732 . 1.466(8) no
C74 O74 . 1.445(7) no
O74 C741 . 1.335(8) no
C741 O741 . 1.173(8) no
C741 C742 . 1.487(10) no
N8 C8A . 1.317(7) no

loop_
_geom_hbond_atom_site_label_D
_geom_hbond_atom_site_label_H
_geom_hbond_atom_site_label_A
_geom_hbond_site_symmetry_A
_geom_hbond_distance_DH
_geom_hbond_distance_HA
_geom_hbond_distance_DA
_geom_hbond_angle_DHA
_geom_hbond_publ_flag
N3 H3 O721 3_455 0.86 2.05 2.884(7) 164 n
C712 H71C O711 3_456 0.96 2.53 3.377(8) 147 n
C722 H72A O2 3_455 0.96 2.56 3.343(9) 139 n
C722 H72F O2 3_455 0.96 2.52 3.343(9) 144 n
C732 H73C O741 2_665 0.96 2.38 3.191(9) 142 n
C742 H74D O731 2_664 0.96 2.58 3.392(10) 143 n

loop_
_geom_torsion_atom_site_label_1
_geom_torsion_atom_site_label_2
_geom_torsion_atom_site_label_3
_geom_torsion_atom_site_label_4
_geom_torsion
_geom_torsion_publ_flag
C8A N1 C2 O2 178.9(6) no
C1 N1 C2 O2 3.8(9) no
C8A N1 C2 N3 -3.4(8) no
C1 N1 C2 N3 -178.5(5) no
O2 C2 N3 C4 -179.1(6) no
N1 C2 N3 C4 3.2(9) no
C2 N3 C4 O4 -177.6(6) no
C2 N3 C4 C4A -0.4(9) no
O4 C4 C4A N5 -6.0(10) no
N3 C4 C4A N5 176.9(5) no
O4 C4 C4A C8A 175.0(6) no
N3 C4 C4A C8A -2.1(7) no
C8A C4A N5 C6 -4.0(9) no
C4 C4A N5 C6 177.0(5) no
C4A N5 C6 C7 -2.5(10) no
N5 C6 C7 N8 5.1(10) no
N5 C6 C7 C71 -174.3(6) no
N8 C7 C71 O71 -154.9(5) no
C6 C7 C71 O71 24.5(7) no
N8 C7 C71 C72 84.8(6) no
C6 C7 C71 C72 -95.8(7) no
C7 C71 O71 C711 96.4(6) no
C72 C71 O71 C711 -139.0(5) no
C71 O71 C711 O711 -1.1(9) no
C71 O71 C711 C712 178.1(5) no
O71 C71 C72 O72 -71.5(6) no
C7 C71 C72 O72 49.6(6) no
O71 C71 C72 C73 47.6(6) no
C7 C71 C72 C73 168.6(5) no
C71 C72 O72 C721 -127.2(5) no
C73 C72 O72 C721 110.8(6) no
C72 O72 C721 O721 -5.3(10) no
C72 O72 C721 C722 176.0(5) no
O72 C72 C73 O73 178.8(5) no
C71 C72 C73 O73 58.6(6) no
O72 C72 C73 C74 -57.7(7) no
C71 C72 C73 C74 -177.8(5) no
C74 C73 O73 C731 105.1(6) no
C72 C73 O73 C731 -127.6(5) no
C73 O73 C731 O731 -0.9(9) no
C73 O73 C731 C732 175.3(5) no
O73 C73 C74 O74 64.8(7) no
C72 C73 C74 O74 -56.1(8) no
C73 C74 O74 C741 149.4(6) no
C74 O74 C741 O741 2.9(12) no
C74 O74 C741 C742 -178.0(6) no
C6 C7 N8 C8A -0.4(8) no
C71 C7 N8 C8A 178.9(5) no
C7 N8 C8A N1 179.8(5) no
C7 N8 C8A C4A -6.1(8) no
C2 N1 C8A N8 175.4(5) no
C1 N1 C8A N8 -9.6(8) no
C2 N1 C8A C4A 1.2(8) no
C1 N1 C8A C4A 176.2(5) no
N5 C4A C8A N8 8.7(8) no
C4 C4A C8A N8 -172.2(5) no
N5 C4A C8A N1 -177.2(6) no
C4 C4A C8A N1 1.8(8) no
